data_7008830
loop_
_publ_author_name
'Hill, Nicholas J.'
'Findlater, Michael'
'Cowley, Alan H.'

_publ_section_title
;
 Synthetic and structural chemistry of amidinate-substituted boron
 halides.
;
_journal_issue 19
_journal_name_full 'Dalton transactions (Cambridge, England : 2003)'
_journal_page_first 3229
_journal_page_last 3234
_journal_paper_doi 10.1039/b509392a
_journal_year 2005
_chemical_formula_moiety 'C13 H23 B Br2 N2 Si2'
_chemical_formula_sum 'C13 H23 B Br2 N2 Si2'
_chemical_formula_weight 434.14
_chemical_name_systematic
;
?
;
_space_group_IT_number 15
_symmetry_cell_setting monoclinic
_symmetry_space_group_name_Hall '-C 2yc'
_symmetry_space_group_name_H-M 'C 1 2/c 1'
_atom_sites_solution_hydrogens geom
_atom_sites_solution_primary direct
_atom_sites_solution_secondary difmap
_audit_creation_method
;
manual editing of the .cif file
created by SHELXTL Ver. 6.10
;
_cell_angle_alpha 90
_cell_angle_beta 116.223(5)
_cell_angle_gamma 90
_cell_formula_units_Z 4
_cell_length_a 15.329(5)
_cell_length_b 10.887(5)
_cell_length_c 13.019(5)
_cell_measurement_temperature 153(2)
_cell_volume 1949.1(13)
_computing_cell_refinement Denzo
_computing_data_collection 'Nonius Collect'
_computing_data_reduction Scalepack
_computing_molecular_graphics 'SHELXL-97 (Sheldrick, 1997)'
_computing_publication_material 'SHELXL-97 (Sheldrick, 1997)'
_computing_structure_refinement 'SHELXL-97 (Sheldrick, 1997)'
_computing_structure_solution 'SHELXL-97 (Sheldrick, 1997)'
_diffrn_ambient_temperature 153(2)
_diffrn_measured_fraction_theta_full 0.991
_diffrn_measured_fraction_theta_max 0.991
_diffrn_measurement_device_type 'Nonius Kappa CCD'
_diffrn_measurement_method \w-scan
_diffrn_radiation_monochromator graphite
_diffrn_radiation_source 'fine-focus sealed tube'
_diffrn_radiation_type MoK\a
_diffrn_radiation_wavelength 0.71069
_diffrn_reflns_av_R_equivalents 0.0228
_diffrn_reflns_av_sigmaI/netI 0.0387
_diffrn_reflns_limit_h_max 19
_diffrn_reflns_limit_h_min -19
_diffrn_reflns_limit_k_max 13
_diffrn_reflns_limit_k_min -13
_diffrn_reflns_limit_l_max 16
_diffrn_reflns_limit_l_min -16
_diffrn_reflns_number 3734
_diffrn_reflns_theta_full 27.00
_diffrn_reflns_theta_max 27.00
_diffrn_reflns_theta_min 2.39
_exptl_absorpt_coefficient_mu 4.275
_exptl_absorpt_correction_T_max 0.4819
_exptl_absorpt_correction_T_min 0.4269
_exptl_absorpt_correction_type none
_exptl_crystal_colour yellow
_exptl_crystal_density_diffrn 1.479
_exptl_crystal_density_method 'not measured'
_exptl_crystal_description block
_exptl_crystal_F_000 872
_exptl_crystal_size_max 0.24
_exptl_crystal_size_mid 0.24
_exptl_crystal_size_min 0.24
_refine_diff_density_max 0.519
_refine_diff_density_min -0.508
_refine_diff_density_rms 0.083
_refine_ls_extinction_coef 0.0013(2)
_refine_ls_extinction_expression Fc^*^=kFc[1+0.001xFc^2^\l^3^/sin(2\q)]^-1/4^
_refine_ls_extinction_method SHELXL
_refine_ls_goodness_of_fit_ref 1.098
_refine_ls_hydrogen_treatment constr
_refine_ls_matrix_type full
_refine_ls_number_parameters 94
_refine_ls_number_reflns 2098
_refine_ls_number_restraints 0
_refine_ls_restrained_S_all 1.098
_refine_ls_R_factor_all 0.0421
_refine_ls_R_factor_gt 0.0292
_refine_ls_shift/su_max 0.001
_refine_ls_shift/su_mean 0.000
_refine_ls_structure_factor_coef Fsqd
_refine_ls_weighting_details 'calc w=1/[\s^2^(Fo^2^)+(0.0211P)^2^+3.4839P] where P=(Fo^2^+2Fc^2^)/3'
_refine_ls_weighting_scheme calc
_refine_ls_wR_factor_gt 0.0649
_refine_ls_wR_factor_ref 0.0694
_reflns_number_gt 1755
_reflns_number_total 2098
_reflns_threshold_expression >2sigma(I)
_cod_data_source_file b509392a.txt
_cod_data_source_block mfnh019
_cod_original_sg_symbol_H-M C2/c
_cod_database_code 7008830

loop_
_symmetry_equiv_pos_as_xyz
'x, y, z'
'-x, y, -z+1/2'
'x+1/2, y+1/2, z'
'-x+1/2, y+1/2, -z+1/2'
'-x, -y, -z'
'x, -y, z-1/2'
'-x+1/2, -y+1/2, -z'
'x+1/2, -y+1/2, z-1/2'

loop_
_atom_site_label
_atom_site_type_symbol
_atom_site_fract_x
_atom_site_fract_y
_atom_site_fract_z
_atom_site_U_iso_or_equiv
_atom_site_adp_type
_atom_site_occupancy
_atom_site_symmetry_multiplicity
_atom_site_calc_flag
_atom_site_refinement_flags
_atom_site_disorder_assembly
_atom_site_disorder_group
C1 C 0.5000 -0.0548(3) 0.2500 0.0210(7) Uani 1 2 d S . .
C2 C 0.5000 -0.1901(3) 0.2500 0.0221(7) Uani 1 2 d S . .
C3 C 0.4901(2) -0.2527(3) 0.3369(3) 0.0346(7) Uani 1 1 d . . .
H3 H 0.4835 -0.2100 0.3949 0.042 Uiso 1 1 calc R . .
C4 C 0.4904(2) -0.3808(3) 0.3360(3) 0.0461(8) Uani 1 1 d . . .
H4 H 0.4841 -0.4239 0.3940 0.055 Uiso 1 1 calc R . .
C5 C 0.5000 -0.4442(4) 0.2500 0.0411(11) Uani 1 2 d S . .
H5 H 0.5000 -0.5296 0.2500 0.049 Uiso 1 2 calc SR . .
C6 C 0.2539(2) -0.1406(3) 0.1209(3) 0.0413(8) Uani 1 1 d . . .
H6A H 0.2880 -0.2095 0.1100 0.062 Uiso 1 1 calc R . .
H6B H 0.1859 -0.1472 0.0697 0.062 Uiso 1 1 calc R . .
H6C H 0.2625 -0.1396 0.1985 0.062 Uiso 1 1 calc R . .
C7 C 0.2396(2) 0.1399(3) 0.1101(3) 0.0395(7) Uani 1 1 d . . .
H7A H 0.2666 0.2128 0.0939 0.059 Uiso 1 1 calc R . .
H7B H 0.2480 0.1429 0.1876 0.059 Uiso 1 1 calc R . .
H7C H 0.1716 0.1350 0.0587 0.059 Uiso 1 1 calc R . .
C8 C 0.2989(2) 0.0004(3) -0.0533(2) 0.0332(7) Uani 1 1 d . . .
H8A H 0.3319 -0.0716 -0.0607 0.050 Uiso 1 1 calc R . .
H8B H 0.3303 0.0724 -0.0636 0.050 Uiso 1 1 calc R . .
H8C H 0.2324 -0.0012 -0.1105 0.050 Uiso 1 1 calc R . .
B1 B 0.5000 0.1264(4) 0.2500 0.0208(8) Uani 1 2 d S . .
N1 N 0.42512(14) 0.02113(19) 0.19337(17) 0.0221(5) Uani 1 1 d . . .
Si1 Si 0.30275(5) 0.00336(7) 0.09097(6) 0.02464(18) Uani 1 1 d . . .
Br1 Br 0.52467(2) 0.23070(3) 0.13894(2) 0.03064(13) Uani 1 1 d . . .

loop_
_atom_site_aniso_label
_atom_site_aniso_U_11
_atom_site_aniso_U_22
_atom_site_aniso_U_33
_atom_site_aniso_U_23
_atom_site_aniso_U_13
_atom_site_aniso_U_12
C1 0.0230(18) 0.0238(19) 0.0176(16) 0.000 0.0103(14) 0.000
C2 0.0216(17) 0.0213(18) 0.0208(17) 0.000 0.0072(15) 0.000
C3 0.0512(19) 0.0232(15) 0.0347(16) 0.0036(12) 0.0237(15) 0.0005(13)
C4 0.062(2) 0.0296(18) 0.053(2) 0.0168(15) 0.0318(18) 0.0035(15)
C5 0.043(2) 0.016(2) 0.060(3) 0.000 0.020(2) 0.000
C6 0.0342(16) 0.0446(19) 0.0398(17) -0.0003(14) 0.0115(13) -0.0145(14)
C7 0.0331(16) 0.049(2) 0.0348(16) 0.0020(14) 0.0133(14) 0.0136(14)
C8 0.0336(15) 0.0367(17) 0.0271(14) -0.0006(12) 0.0114(13) 0.0001(12)
B1 0.025(2) 0.017(2) 0.022(2) 0.000 0.0131(17) 0.000
N1 0.0226(11) 0.0182(11) 0.0245(11) -0.0005(8) 0.0096(9) -0.0008(8)
Si1 0.0210(4) 0.0275(4) 0.0237(4) 0.0002(3) 0.0083(3) -0.0011(3)
Br1 0.03975(19) 0.02675(19) 0.03268(18) 0.00622(11) 0.02261(14) 0.00090(12)

loop_
_atom_type_symbol
_atom_type_description
_atom_type_scat_dispersion_real
_atom_type_scat_dispersion_imag
_atom_type_scat_source
C C 0.0033 0.0016 'International Tables Vol C Tables 4.2.6.8 and 6.1.1.4'
H H 0.0000 0.0000 'International Tables Vol C Tables 4.2.6.8 and 6.1.1.4'
B B 0.0013 0.0007 'International Tables Vol C Tables 4.2.6.8 and 6.1.1.4'
N N 0.0061 0.0033 'International Tables Vol C Tables 4.2.6.8 and 6.1.1.4'
Si Si 0.0817 0.0704 'International Tables Vol C Tables 4.2.6.8 and 6.1.1.4'
Br Br -0.2901 2.4595 'International Tables Vol C Tables 4.2.6.8 and 6.1.1.4'

loop_
_geom_angle_atom_site_label_1
_geom_angle_atom_site_label_2
_geom_angle_atom_site_label_3
_geom_angle
_geom_angle_site_symmetry_1
_geom_angle_site_symmetry_3
_geom_angle_publ_flag
N1 C1 N1 103.9(3) 2_655 . ?
N1 C1 C2 128.07(15) 2_655 . ?
N1 C1 C2 128.07(15) . . ?
C3 C2 C3 121.1(4) 2_655 . ?
C3 C2 C1 119.45(18) 2_655 . ?
C3 C2 C1 119.45(18) . . ?
C2 C3 C4 118.9(3) . . ?
C2 C3 H3 120.6 . . ?
C4 C3 H3 120.6 . . ?
C5 C4 C3 120.7(3) . . ?
C5 C4 H4 119.7 . . ?
C3 C4 H4 119.7 . . ?
C4 C5 C4 119.9(4) 2_655 . ?
C4 C5 H5 120.1 2_655 . ?
C4 C5 H5 120.1 . . ?
Si1 C6 H6A 109.5 . . ?
Si1 C6 H6B 109.5 . . ?
H6A C6 H6B 109.5 . . ?
Si1 C6 H6C 109.5 . . ?
H6A C6 H6C 109.5 . . ?
H6B C6 H6C 109.5 . . ?
Si1 C7 H7A 109.5 . . ?
Si1 C7 H7B 109.5 . . ?
H7A C7 H7B 109.5 . . ?
Si1 C7 H7C 109.5 . . ?
H7A C7 H7C 109.5 . . ?
H7B C7 H7C 109.5 . . ?
Si1 C8 H8A 109.5 . . ?
Si1 C8 H8B 109.5 . . ?
H8A C8 H8B 109.5 . . ?
Si1 C8 H8C 109.5 . . ?
H8A C8 H8C 109.5 . . ?
H8B C8 H8C 109.5 . . ?
N1 B1 N1 85.3(3) . 2_655 ?
N1 B1 Br1 115.11(8) . 2_655 ?
N1 B1 Br1 114.23(8) 2_655 2_655 ?
N1 B1 Br1 114.23(8) . . ?
N1 B1 Br1 115.11(8) 2_655 . ?
Br1 B1 Br1 110.88(19) 2_655 . ?
C1 N1 B1 85.44(19) . . ?
C1 N1 Si1 135.48(19) . . ?
B1 N1 Si1 138.76(17) . . ?
N1 Si1 C7 104.74(12) . . ?
N1 Si1 C6 109.09(12) . . ?
C7 Si1 C6 111.59(16) . . ?
N1 Si1 C8 108.33(12) . . ?
C7 Si1 C8 111.47(14) . . ?
C6 Si1 C8 111.34(14) . . ?

loop_
_geom_bond_atom_site_label_1
_geom_bond_atom_site_label_2
_geom_bond_distance
_geom_bond_site_symmetry_2
_geom_bond_publ_flag
C1 N1 1.340(3) 2_655 ?
C1 N1 1.340(3) . ?
C1 C2 1.474(5) . ?
C2 C3 1.385(3) 2_655 ?
C2 C3 1.385(3) . ?
C3 C4 1.395(4) . ?
C3 H3 0.9300 . ?
C4 C5 1.377(4) . ?
C4 H4 0.9300 . ?
C5 C4 1.377(4) 2_655 ?
C5 H5 0.9300 . ?
C6 Si1 1.851(3) . ?
C6 H6A 0.9600 . ?
C6 H6B 0.9600 . ?
C6 H6C 0.9600 . ?
C7 Si1 1.850(3) . ?
C7 H7A 0.9600 . ?
C7 H7B 0.9600 . ?
C7 H7C 0.9600 . ?
C8 Si1 1.853(3) . ?
C8 H8A 0.9600 . ?
C8 H8B 0.9600 . ?
C8 H8C 0.9600 . ?
B1 N1 1.558(4) . ?
B1 N1 1.558(4) 2_655 ?
B1 Br1 2.002(2) 2_655 ?
B1 Br1 2.002(2) . ?
N1 Si1 1.767(2) . ?

loop_
_geom_torsion_atom_site_label_1
_geom_torsion_atom_site_label_2
_geom_torsion_atom_site_label_3
_geom_torsion_atom_site_label_4
_geom_torsion
_geom_torsion_site_symmetry_1
_geom_torsion_site_symmetry_2
_geom_torsion_site_symmetry_3
_geom_torsion_site_symmetry_4
_geom_torsion_publ_flag
N1 C1 C2 C3 -96.14(19) 2_655 . . 2_655 ?
N1 C1 C2 C3 83.86(19) . . . 2_655 ?
N1 C1 C2 C3 83.86(19) 2_655 . . . ?
N1 C1 C2 C3 -96.14(19) . . . . ?
C3 C2 C3 C4 0.1(2) 2_655 . . . ?
C1 C2 C3 C4 -179.9(2) . . . . ?
C2 C3 C4 C5 -0.2(5) . . . . ?
C3 C4 C5 C4 0.1(2) . . . 2_655 ?
N1 C1 N1 B1 0.0 2_655 . . . ?
C2 C1 N1 B1 180.0 . . . . ?
N1 C1 N1 Si1 174.2(3) 2_655 . . . ?
C2 C1 N1 Si1 -5.8(3) . . . . ?
N1 B1 N1 C1 0.0 2_655 . . . ?
Br1 B1 N1 C1 -114.57(14) 2_655 . . . ?
Br1 B1 N1 C1 115.44(14) . . . . ?
N1 B1 N1 Si1 -173.8(3) 2_655 . . . ?
Br1 B1 N1 Si1 71.6(2) 2_655 . . . ?
Br1 B1 N1 Si1 -58.4(2) . . . . ?
C1 N1 Si1 C7 154.5(2) . . . . ?
B1 N1 Si1 C7 -34.3(2) . . . . ?
C1 N1 Si1 C6 34.9(3) . . . . ?
B1 N1 Si1 C6 -153.9(2) . . . . ?
C1 N1 Si1 C8 -86.4(2) . . . . ?
B1 N1 Si1 C8 84.8(2) . . . . ?
